data_7712775
loop_
_publ_author_name
'Baweja, Saral'
'Gabler, Tom'
'L\"onnecke, Peter'
'Hey-Hawkins, Evamarie'

_publ_section_title
;
 Metal phosphine aldehyde complexes and their application in Cu-free
 Sonogashira and Suzuki-Miyaura cross-coupling reactions
;
_journal_name_full 'Dalton Transactions'
_journal_paper_doi 10.1039/D3DT00507K
_journal_year 2023
_chemical_formula_moiety 'C30 H30 Cl2 O2 P2 Pd'
_chemical_formula_sum 'C30 H30 Cl2 O2 P2 Pd'
_chemical_formula_weight 661.78
_space_group_crystal_system triclinic
_space_group_IT_number 2
_space_group_name_Hall '-P 1'
_space_group_name_H-M_alt 'P -1'
_atom_sites_solution_hydrogens difmap
_atom_sites_solution_primary dual
_atom_sites_solution_secondary difmap
_audit_creation_method SHELXL-2018/3
_audit_update_record
;
2023-01-02 deposited with the CCDC.	2023-04-17 downloaded from the CCDC.
;
_cell_angle_alpha 104.828(2)
_cell_angle_beta 104.879(3)
_cell_angle_gamma 96.825(2)
_cell_formula_units_Z 1
_cell_length_a 7.3786(3)
_cell_length_b 10.1292(2)
_cell_length_c 10.4543(3)
_cell_measurement_reflns_used 10349
_cell_measurement_temperature 130(2)
_cell_measurement_theta_max 34.3140
_cell_measurement_theta_min 2.4910
_cell_volume 715.62(4)
_computing_cell_refinement 'CrysAlisPro 1.171.41.93a (Rigaku OD, 2020)'
_computing_data_collection 'CrysAlisPro 1.171.41.93a (Rigaku OD, 2020)'
_computing_data_reduction 'CrysAlisPro 1.171.41.93a (Rigaku OD, 2020)'
_computing_molecular_graphics
;
 ORTEP3 for Windows
 L. J. Farrugia, J. Appl. Crystallogr. 1997, 30, 565.
 or
 DIAMOND Version 4.5.3
 K. Brandenburg, Crystal Impact GbR, Bonn, Germany
;
_computing_publication_material
;
 WINGX
 L.J. Farrugia,
 J. Appl. Cryst., 2012, 45, 849-854.
;
_computing_structure_refinement 'SHELXL-2018/3 (Sheldrick, 2018)'
_computing_structure_solution SHELXT-2018-2
_diffrn_ambient_temperature 130(2)
_diffrn_detector_area_resol_mean 16.3560
_diffrn_measured_fraction_theta_full 1.000
_diffrn_measured_fraction_theta_max 0.932
_diffrn_measurement_device_type 'Xcalibur, Sapphire3, Gemini'
_diffrn_measurement_method '\w scans'
_diffrn_radiation_type MoK\a
_diffrn_radiation_wavelength 0.71073
_diffrn_reflns_av_R_equivalents 0.0244
_diffrn_reflns_av_unetI/netI 0.0281
_diffrn_reflns_Laue_measured_fraction_full 1.000
_diffrn_reflns_Laue_measured_fraction_max 0.932
_diffrn_reflns_limit_h_max 11
_diffrn_reflns_limit_h_min -11
_diffrn_reflns_limit_k_max 15
_diffrn_reflns_limit_k_min -16
_diffrn_reflns_limit_l_max 15
_diffrn_reflns_limit_l_min -16
_diffrn_reflns_number 17006
_diffrn_reflns_point_group_measured_fraction_full 1.000
_diffrn_reflns_point_group_measured_fraction_max 0.932
_diffrn_reflns_theta_full 33.140
_diffrn_reflns_theta_max 34.755
_diffrn_reflns_theta_min 2.112
_diffrn_source 'fine-focus sealed X-ray tube'
_exptl_absorpt_coefficient_mu 0.973
_exptl_absorpt_correction_T_max 1.00000
_exptl_absorpt_correction_T_min 0.99129
_exptl_absorpt_correction_type multi-scan
_exptl_absorpt_process_details
;
CrysAlisPro 1.171.41.93a (Rigaku Oxford Diffraction, 2020)
Empirical absorption correction using spherical harmonics,
implemented in SCALE3 ABSPACK scaling algorithm.
;
_exptl_crystal_colour 'clear pale yellow'
_exptl_crystal_density_diffrn 1.536
_exptl_crystal_description prism
_exptl_crystal_F_000 336
_exptl_crystal_size_max 0.40
_exptl_crystal_size_mid 0.30
_exptl_crystal_size_min 0.20
_refine_diff_density_max 0.574
_refine_diff_density_min -0.891
_refine_diff_density_rms 0.079
_refine_ls_extinction_method none
_refine_ls_goodness_of_fit_ref 1.053
_refine_ls_hydrogen_treatment refall
_refine_ls_matrix_type full
_refine_ls_number_parameters 229
_refine_ls_number_reflns 5761
_refine_ls_number_restraints 0
_refine_ls_restrained_S_all 1.053
_refine_ls_R_factor_all 0.0291
_refine_ls_R_factor_gt 0.0258
_refine_ls_shift/su_max 0.000
_refine_ls_shift/su_mean 0.000
_refine_ls_structure_factor_coef Fsqd
_refine_ls_weighting_details 'w=1/[\s^2^(Fo^2^)+(0.0229P)^2^+0.3720P] where P=(Fo^2^+2Fc^2^)/3'
_refine_ls_weighting_scheme calc
_refine_ls_wR_factor_gt 0.0586
_refine_ls_wR_factor_ref 0.0605
_reflns_Friedel_coverage 0.000
_reflns_number_gt 5328
_reflns_number_total 5761
_reflns_threshold_expression 'I > 2\s(I)'
_cod_data_source_file d3dt00507k2.cif
_cod_data_source_block comp2_x3373fin
_cod_database_code 7712775
_shelx_shelxl_version_number 2018/3
_shelx_space_group_comment
;
The symmetry employed for this shelxl refinement is uniquely defined
by the following loop, which should always be used as a source of
symmetry information in preference to the above space-group names.
They are only intended as comments.
;

loop_
_space_group_symop_operation_xyz
'x, y, z'
'-x, -y, -z'

loop_
_atom_site_label
_atom_site_type_symbol
_atom_site_fract_x
_atom_site_fract_y
_atom_site_fract_z
_atom_site_U_iso_or_equiv
_atom_site_adp_type
_atom_site_occupancy
_atom_site_site_symmetry_order
_atom_site_calc_flag
_atom_site_refinement_flags_posn
_atom_site_refinement_flags_adp
_atom_site_refinement_flags_occupancy
_atom_site_disorder_assembly
_atom_site_disorder_group
Pd1 Pd 0.500000 1.000000 0.500000 0.01363(4) Uani 1 2 d S . P . .
Cl1 Cl 0.49315(5) 0.92935(3) 0.69125(3) 0.02171(7) Uani 1 1 d . . . . .
P1 P 0.29616(4) 0.79176(3) 0.35573(3) 0.01296(6) Uani 1 1 d . . . . .
O1 O -0.0470(2) 0.63880(12) 0.61760(14) 0.0350(3) Uani 1 1 d . . . . .
C1 C 0.14380(18) 0.70535(12) 0.43516(13) 0.0163(2) Uani 1 1 d . . . . .
C2 C 0.0105(2) 0.79418(14) 0.48761(15) 0.0195(2) Uani 1 1 d . . . . .
C3 C -0.0915(2) 0.73155(15) 0.57218(16) 0.0244(3) Uani 1 1 d . . . . .
C4 C 0.12880(18) 0.80013(12) 0.19806(13) 0.0154(2) Uani 1 1 d . . . . .
C5 C 0.0251(2) 0.90694(14) 0.20798(15) 0.0214(2) Uani 1 1 d . . . . .
C6 C -0.1149(2) 0.91248(17) 0.09294(18) 0.0285(3) Uani 1 1 d . . . . .
C7 C -0.1490(2) 0.81328(18) -0.03397(17) 0.0298(3) Uani 1 1 d . . . . .
C8 C -0.0453(2) 0.70758(18) -0.04543(15) 0.0270(3) Uani 1 1 d . . . . .
C9 C 0.09228(19) 0.70001(14) 0.07025(14) 0.0197(2) Uani 1 1 d . . . . .
C10 C 0.43528(17) 0.66590(12) 0.29775(13) 0.0151(2) Uani 1 1 d . . . . .
C11 C 0.54665(19) 0.69450(14) 0.21429(15) 0.0203(2) Uani 1 1 d . . . . .
C12 C 0.6533(2) 0.59967(15) 0.16654(16) 0.0240(3) Uani 1 1 d . . . . .
C13 C 0.6523(2) 0.47721(15) 0.20284(16) 0.0244(3) Uani 1 1 d . . . . .
C14 C 0.5434(2) 0.44890(14) 0.28597(15) 0.0224(3) Uani 1 1 d . . . . .
C15 C 0.43462(19) 0.54239(13) 0.33348(14) 0.0186(2) Uani 1 1 d . . . . .
H1A H 0.073(3) 0.6189(18) 0.3687(19) 0.020(4) Uiso 1 1 d . . . . .
H1B H 0.237(3) 0.6880(17) 0.5154(18) 0.016(4) Uiso 1 1 d . . . . .
H2A H -0.085(3) 0.811(2) 0.415(2) 0.034(5) Uiso 1 1 d . . . . .
H2B H 0.085(3) 0.888(2) 0.549(2) 0.031(5) Uiso 1 1 d . . . . .
H3 H -0.198(3) 0.771(2) 0.586(2) 0.036(6) Uiso 1 1 d . . . . .
H5 H 0.053(3) 0.978(2) 0.295(2) 0.033(5) Uiso 1 1 d . . . . .
H6 H -0.178(3) 0.983(2) 0.106(2) 0.047(7) Uiso 1 1 d . . . . .
H7 H -0.236(3) 0.819(2) -0.107(2) 0.037(6) Uiso 1 1 d . . . . .
H8 H -0.071(3) 0.638(2) -0.131(2) 0.037(6) Uiso 1 1 d . . . . .
H9 H 0.163(3) 0.6281(18) 0.0633(18) 0.019(4) Uiso 1 1 d . . . . .
H11 H 0.551(3) 0.778(2) 0.190(2) 0.028(5) Uiso 1 1 d . . . . .
H12 H 0.726(3) 0.617(2) 0.109(2) 0.028(5) Uiso 1 1 d . . . . .
H13 H 0.725(3) 0.411(2) 0.173(2) 0.035(5) Uiso 1 1 d . . . . .
H14 H 0.539(3) 0.365(2) 0.310(2) 0.037(6) Uiso 1 1 d . . . . .
H15 H 0.358(3) 0.5166(19) 0.386(2) 0.025(5) Uiso 1 1 d . . . . .

loop_
_atom_site_aniso_label
_atom_site_aniso_U_11
_atom_site_aniso_U_22
_atom_site_aniso_U_33
_atom_site_aniso_U_23
_atom_site_aniso_U_13
_atom_site_aniso_U_12
Pd1 0.01547(6) 0.01129(5) 0.01264(6) 0.00300(4) 0.00276(4) 0.00152(4)
Cl1 0.02676(16) 0.02001(13) 0.01525(13) 0.00724(10) 0.00224(11) -0.00249(11)
P1 0.01387(13) 0.01126(12) 0.01271(13) 0.00270(10) 0.00336(10) 0.00182(9)
O1 0.0490(8) 0.0280(5) 0.0378(7) 0.0139(5) 0.0267(6) 0.0058(5)
C1 0.0170(5) 0.0147(5) 0.0175(5) 0.0048(4) 0.0066(4) 0.0019(4)
C2 0.0196(6) 0.0190(5) 0.0222(6) 0.0063(5) 0.0095(5) 0.0050(4)
C3 0.0253(7) 0.0209(6) 0.0263(7) 0.0017(5) 0.0140(6) 0.0001(5)
C4 0.0147(5) 0.0156(5) 0.0148(5) 0.0048(4) 0.0030(4) 0.0010(4)
C5 0.0221(6) 0.0178(5) 0.0244(6) 0.0074(5) 0.0049(5) 0.0062(4)
C6 0.0228(7) 0.0274(7) 0.0377(8) 0.0190(6) 0.0031(6) 0.0066(5)
C7 0.0223(7) 0.0398(8) 0.0270(7) 0.0202(6) -0.0012(6) 0.0007(6)
C8 0.0233(7) 0.0369(8) 0.0158(6) 0.0068(5) 0.0017(5) -0.0007(6)
C9 0.0182(6) 0.0232(6) 0.0151(5) 0.0024(4) 0.0047(4) 0.0019(4)
C10 0.0132(5) 0.0143(5) 0.0157(5) 0.0027(4) 0.0029(4) 0.0021(4)
C11 0.0181(6) 0.0190(5) 0.0250(6) 0.0066(5) 0.0092(5) 0.0023(4)
C12 0.0190(6) 0.0266(6) 0.0274(7) 0.0051(5) 0.0115(5) 0.0042(5)
C13 0.0195(6) 0.0247(6) 0.0258(7) 0.0014(5) 0.0052(5) 0.0088(5)
C14 0.0242(6) 0.0183(5) 0.0237(6) 0.0058(5) 0.0040(5) 0.0084(5)
C15 0.0204(6) 0.0173(5) 0.0181(6) 0.0054(4) 0.0053(5) 0.0049(4)

loop_
_atom_type_symbol
_atom_type_description
_atom_type_scat_dispersion_real
_atom_type_scat_dispersion_imag
_atom_type_scat_source
Pd Pd -0.9988 1.0072 'International Tables Vol C Tables 4.2.6.8 and 6.1.1.4'
Cl Cl 0.1484 0.1585 'International Tables Vol C Tables 4.2.6.8 and 6.1.1.4'
P P 0.1023 0.0942 'International Tables Vol C Tables 4.2.6.8 and 6.1.1.4'
O O 0.0106 0.0060 'International Tables Vol C Tables 4.2.6.8 and 6.1.1.4'
C C 0.0033 0.0016 'International Tables Vol C Tables 4.2.6.8 and 6.1.1.4'
H H 0.0000 0.0000 'International Tables Vol C Tables 4.2.6.8 and 6.1.1.4'

loop_
_geom_angle_atom_site_label_1
_geom_angle_atom_site_label_2
_geom_angle_atom_site_label_3
_geom_angle
_geom_angle_site_symmetry_1
_geom_angle_site_symmetry_3
_geom_angle_publ_flag
Cl1 Pd1 Cl1 179.999(18) . 2_676 ?
Cl1 Pd1 P1 89.840(11) . 2_676 ?
Cl1 Pd1 P1 90.160(11) 2_676 2_676 ?
Cl1 Pd1 P1 90.160(11) . . ?
Cl1 Pd1 P1 89.840(11) 2_676 . ?
P1 Pd1 P1 180.0 2_676 . ?
C10 P1 C4 105.08(6) . . ?
C10 P1 C1 105.13(6) . . ?
C4 P1 C1 103.44(6) . . ?
C10 P1 Pd1 109.83(4) . . ?
C4 P1 Pd1 116.62(4) . . ?
C1 P1 Pd1 115.62(4) . . ?
C2 C1 P1 113.13(9) . . ?
C2 C1 H1A 111.0(11) . . ?
P1 C1 H1A 108.2(11) . . ?
C2 C1 H1B 109.8(10) . . ?
P1 C1 H1B 104.2(10) . . ?
H1A C1 H1B 110.4(14) . . ?
C3 C2 C1 112.49(11) . . ?
C3 C2 H2A 107.4(13) . . ?
C1 C2 H2A 113.7(13) . . ?
C3 C2 H2B 106.9(12) . . ?
C1 C2 H2B 110.3(12) . . ?
H2A C2 H2B 105.6(17) . . ?
O1 C3 C2 124.24(14) . . ?
O1 C3 H3 121.5(13) . . ?
C2 C3 H3 114.2(13) . . ?
C9 C4 C5 119.10(12) . . ?
C9 C4 P1 122.66(10) . . ?
C5 C4 P1 118.13(10) . . ?
C6 C5 C4 120.64(14) . . ?
C6 C5 H5 119.9(13) . . ?
C4 C5 H5 119.5(13) . . ?
C7 C6 C5 119.86(15) . . ?
C7 C6 H6 123.6(15) . . ?
C5 C6 H6 116.5(15) . . ?
C6 C7 C8 119.99(14) . . ?
C6 C7 H7 119.0(14) . . ?
C8 C7 H7 121.0(14) . . ?
C7 C8 C9 120.29(14) . . ?
C7 C8 H8 120.5(14) . . ?
C9 C8 H8 119.1(14) . . ?
C8 C9 C4 120.10(13) . . ?
C8 C9 H9 120.7(11) . . ?
C4 C9 H9 119.2(11) . . ?
C15 C10 C11 119.35(12) . . ?
C15 C10 P1 122.16(10) . . ?
C11 C10 P1 118.49(9) . . ?
C12 C11 C10 120.10(13) . . ?
C12 C11 H11 119.0(12) . . ?
C10 C11 H11 120.9(12) . . ?
C13 C12 C11 120.18(14) . . ?
C13 C12 H12 119.4(12) . . ?
C11 C12 H12 120.4(12) . . ?
C14 C13 C12 119.93(13) . . ?
C14 C13 H13 117.9(13) . . ?
C12 C13 H13 122.2(13) . . ?
C13 C14 C15 120.47(13) . . ?
C13 C14 H14 121.3(13) . . ?
C15 C14 H14 118.2(13) . . ?
C14 C15 C10 119.96(13) . . ?
C14 C15 H15 117.5(12) . . ?
C10 C15 H15 122.5(12) . . ?

loop_
_geom_bond_atom_site_label_1
_geom_bond_atom_site_label_2
_geom_bond_distance
_geom_bond_site_symmetry_2
_geom_bond_publ_flag
Pd1 Cl1 2.2995(3) . ?
Pd1 Cl1 2.2995(3) 2_676 ?
Pd1 P1 2.3321(3) 2_676 ?
Pd1 P1 2.3321(3) . ?
P1 C10 1.8115(12) . ?
P1 C4 1.8167(13) . ?
P1 C1 1.8267(13) . ?
O1 C3 1.199(2) . ?
C1 C2 1.5208(18) . ?
C1 H1A 0.957(18) . ?
C1 H1B 1.006(18) . ?
C2 C3 1.505(2) . ?
C2 H2A 0.96(2) . ?
C2 H2B 1.00(2) . ?
C3 H3 0.95(2) . ?
C4 C9 1.3939(18) . ?
C4 C5 1.3952(18) . ?
C5 C6 1.388(2) . ?
C5 H5 0.96(2) . ?
C6 C7 1.385(3) . ?
C6 H6 0.90(2) . ?
C7 C8 1.387(2) . ?
C7 H7 0.88(2) . ?
C8 C9 1.391(2) . ?
C8 H8 0.94(2) . ?
C9 H9 0.942(18) . ?
C10 C15 1.3940(17) . ?
C10 C11 1.4006(18) . ?
C11 C12 1.3884(19) . ?
C11 H11 0.94(2) . ?
C12 C13 1.387(2) . ?
C12 H12 0.94(2) . ?
C13 C14 1.383(2) . ?
C13 H13 0.95(2) . ?
C14 C15 1.3902(19) . ?
C14 H14 0.95(2) . ?
C15 H15 0.944(19) . ?
